data_2016198
loop_
_publ_author_name
'Silva, Fernando de C. da'
'Wardell, James L.'
'Wardell, Solange M. S. V.'
'Ferreira, Vitor F.'
'Low, John N.'
'Glidewell, Christopher'

_publ_section_title
;\p-Stacked dimers in
 6-methoxy-3,3-dimethyl-3<i>H</i>-benzo[<i>f</i>]chromene, and centrosymmetric
 dimers containing C---H&#x00B7;&#x00B7;&#x00B7;\p(arene) hydrogen bonds in
 racemic
 3-bromo-2,2,6,6-tetramethyl-3,4-dihydro-2<i>H</i>,6<i>H</i>-1,5-dioxatriphenylene
;
_journal_coeditor_code GG3118
_journal_issue 10
_journal_name_full 'Acta Crystallographica Section C'
_journal_page_first o568
_journal_page_last o571
_journal_paper_doi 10.1107/S0108270107039194
_journal_volume 63
_journal_year 2007
_chemical_formula_iupac 'C16 H16 O2'
_chemical_formula_moiety 'C16 H16 O2'
_chemical_formula_sum 'C16 H16 O2'
_chemical_formula_weight 240.29
_chemical_name_systematic
;
6-methoxy-3,3-dimethyl-3H-benzo[f]chromene
;
_space_group_IT_number 61
_symmetry_cell_setting orthorhombic
_symmetry_space_group_name_Hall '-P 2ac 2ab'
_symmetry_space_group_name_H-M 'P b c a'
_atom_sites_solution_hydrogens geom
_atom_sites_solution_primary direct
_atom_sites_solution_secondary difmap
_cell_angle_alpha 90.00
_cell_angle_beta 90.00
_cell_angle_gamma 90.00
_cell_formula_units_Z 8
_cell_length_a 6.3357(9)
_cell_length_b 15.5230(2)
_cell_length_c 25.3654(6)
_cell_measurement_reflns_used 2848
_cell_measurement_temperature 120(2)
_cell_measurement_theta_max 27.48
_cell_measurement_theta_min 3.56
_cell_volume 2494.7(4)
_computing_cell_refinement 'DENZO (Otwinowski & Minor, 1997) and COLLECT'
_computing_data_collection 'COLLECT (Nonius, 1999)'
_computing_data_reduction 'DENZO and COLLECT'
_computing_molecular_graphics 'PLATON (Spek, 2003)'
_computing_publication_material 'SHELXL97 and PRPKAPPA (Ferguson, 1999)'
_computing_structure_refinement 'OSCAIL and SHELXL97 (Sheldrick, 1997)'
_computing_structure_solution 'OSCAIL (McArdle, 2003) and SHELXS97 (Sheldrick, 1997)'
_diffrn_ambient_temperature 120(2)
_diffrn_detector_area_resol_mean 9.091
_diffrn_measured_fraction_theta_full 0.995
_diffrn_measured_fraction_theta_max 0.995
_diffrn_measurement_device_type 'Bruker Nonius KappaCCD area-detector'
_diffrn_measurement_method '\f and \w'
_diffrn_radiation_monochromator graphite
_diffrn_radiation_source 'Bruker-Nonius FR591 rotating anode'
_diffrn_radiation_type 'Mo K\a'
_diffrn_radiation_wavelength 0.71073
_diffrn_reflns_av_R_equivalents 0.0447
_diffrn_reflns_av_sigmaI/netI 0.0363
_diffrn_reflns_limit_h_max 8
_diffrn_reflns_limit_h_min -7
_diffrn_reflns_limit_k_max 12
_diffrn_reflns_limit_k_min -20
_diffrn_reflns_limit_l_max 32
_diffrn_reflns_limit_l_min -32
_diffrn_reflns_number 18107
_diffrn_reflns_theta_full 27.48
_diffrn_reflns_theta_max 27.48
_diffrn_reflns_theta_min 3.56
_diffrn_standards_decay_% 0
_diffrn_standards_number 0
_exptl_absorpt_coefficient_mu 0.083
_exptl_absorpt_correction_T_max 0.989
_exptl_absorpt_correction_T_min 0.957
_exptl_absorpt_correction_type multi-scan
_exptl_absorpt_process_details '(SADABS; Sheldrick, 2003)'
_exptl_crystal_colour colourless
_exptl_crystal_density_diffrn 1.280
_exptl_crystal_density_method 'not measured'
_exptl_crystal_description lath
_exptl_crystal_F_000 1024
_exptl_crystal_size_max 0.74
_exptl_crystal_size_mid 0.40
_exptl_crystal_size_min 0.14
_refine_diff_density_max 0.176
_refine_diff_density_min -0.217
_refine_ls_extinction_method none
_refine_ls_goodness_of_fit_ref 1.047
_refine_ls_hydrogen_treatment constr
_refine_ls_matrix_type full
_refine_ls_number_parameters 166
_refine_ls_number_reflns 2848
_refine_ls_number_restraints 0
_refine_ls_restrained_S_all 1.047
_refine_ls_R_factor_all 0.0650
_refine_ls_R_factor_gt 0.0397
_refine_ls_shift/su_max 0.001
_refine_ls_shift/su_mean 0.000
_refine_ls_structure_factor_coef Fsqd
_refine_ls_weighting_details 'w = 1/[\s^2^(Fo^2^)+(0.0647P)^2^] where P=(Fo^2^+2Fc^2^)/3'
_refine_ls_weighting_scheme calc
_refine_ls_wR_factor_gt 0.0983
_refine_ls_wR_factor_ref 0.1079
_reflns_number_gt 2033
_reflns_number_total 2848
_reflns_threshold_expression I>2\s(I)
_cod_data_source_file gg3118.cif
_cod_data_source_block III
_cod_database_code 2016198
_cod_database_fobs_code 2016198

loop_
_symmetry_equiv_pos_as_xyz
'x, y, z'
'-x+1/2, -y, z+1/2'
'x+1/2, -y+1/2, -z'
'-x, y+1/2, -z+1/2'
'-x, -y, -z'
'x-1/2, y, -z-1/2'
'-x-1/2, y-1/2, z'
'x, -y-1/2, z-1/2'

loop_
_atom_site_type_symbol
_atom_site_label
_atom_site_fract_x
_atom_site_fract_y
_atom_site_fract_z
_atom_site_U_iso_or_equiv
_atom_site_adp_type
_atom_site_calc_flag
_atom_site_refinement_flags
_atom_site_occupancy
O O1 0.70117(12) 0.37579(5) 0.68605(3) 0.0212(2) Uani d . 1
C C2 0.82434(18) 0.30916(8) 0.65864(4) 0.0219(3) Uani d . 1
C C21 0.6699(2) 0.25065(8) 0.62982(5) 0.0286(3) Uani d . 1
C C22 0.9400(2) 0.26182(8) 0.70243(5) 0.0301(3) Uani d . 1
C C3 0.97423(19) 0.35210(8) 0.62097(5) 0.0238(3) Uani d . 1
C C4 0.91824(18) 0.42430(8) 0.59660(4) 0.0221(3) Uani d . 1
C C4a 0.71668(18) 0.46481(7) 0.60879(4) 0.0190(3) Uani d . 1
C C4b 0.62045(17) 0.53175(7) 0.57814(4) 0.0190(3) Uani d . 1
C C5 0.7091(2) 0.56243(8) 0.53040(5) 0.0233(3) Uani d . 1
C C6 0.6118(2) 0.62464(8) 0.50125(5) 0.0265(3) Uani d . 1
C C7 0.4195(2) 0.66049(8) 0.51780(5) 0.0273(3) Uani d . 1
C C8 0.32983(19) 0.63325(8) 0.56408(5) 0.0236(3) Uani d . 1
C C8a 0.42748(18) 0.56946(7) 0.59527(4) 0.0191(3) Uani d . 1
C C9 0.33652(17) 0.54048(7) 0.64358(4) 0.0187(3) Uani d . 1
O O9 0.15338(12) 0.58134(5) 0.65701(3) 0.0245(2) Uani d . 1
C C91 0.05003(19) 0.55380(8) 0.70402(5) 0.0246(3) Uani d . 1
C C10 0.42760(17) 0.47598(7) 0.67253(4) 0.0186(3) Uani d . 1
C C10a 0.61566(17) 0.43818(7) 0.65416(4) 0.0180(3) Uani d . 1
H H21A 0.5952 0.2838 0.6027 0.043 Uiso calc R 1
H H21B 0.5676 0.2272 0.6550 0.043 Uiso calc R 1
H H21C 0.7473 0.2033 0.6131 0.043 Uiso calc R 1
H H22A 0.8371 0.2357 0.7264 0.045 Uiso calc R 1
H H22B 1.0285 0.3026 0.7220 0.045 Uiso calc R 1
H H22C 1.0290 0.2167 0.6871 0.045 Uiso calc R 1
H H3 1.1092 0.3276 0.6146 0.029 Uiso calc R 1
H H4 1.0096 0.4495 0.5712 0.027 Uiso calc R 1
H H5 0.8393 0.5391 0.5184 0.028 Uiso calc R 1
H H6 0.6748 0.6439 0.4694 0.032 Uiso calc R 1
H H7 0.3519 0.7034 0.4971 0.033 Uiso calc R 1
H H8 0.2000 0.6577 0.5753 0.028 Uiso calc R 1
H H91A 0.1426 0.5639 0.7343 0.037 Uiso calc R 1
H H91B 0.0177 0.4922 0.7015 0.037 Uiso calc R 1
H H91C -0.0813 0.5863 0.7085 0.037 Uiso calc R 1
H H10 0.3649 0.4570 0.7045 0.022 Uiso calc R 1

loop_
_atom_site_aniso_label
_atom_site_aniso_U_11
_atom_site_aniso_U_22
_atom_site_aniso_U_33
_atom_site_aniso_U_12
_atom_site_aniso_U_13
_atom_site_aniso_U_23
O1 0.0235(5) 0.0202(4) 0.0199(4) 0.0052(4) 0.0007(3) 0.0013(3)
C2 0.0243(6) 0.0183(6) 0.0231(6) 0.0054(5) 0.0007(5) -0.0018(5)
C21 0.0325(7) 0.0216(6) 0.0317(7) -0.0012(6) -0.0009(6) -0.0020(6)
C22 0.0328(7) 0.0285(7) 0.0288(7) 0.0099(6) -0.0009(6) 0.0030(6)
C3 0.0206(7) 0.0256(7) 0.0252(6) 0.0038(5) 0.0005(5) -0.0049(5)
C4 0.0213(6) 0.0250(7) 0.0201(6) -0.0026(5) 0.0022(5) -0.0015(5)
C4a 0.0203(6) 0.0181(6) 0.0187(6) -0.0018(5) 0.0000(5) -0.0025(5)
C4b 0.0217(6) 0.0176(6) 0.0176(6) -0.0034(5) -0.0004(5) -0.0030(5)
C5 0.0256(7) 0.0226(6) 0.0217(6) -0.0002(5) 0.0046(5) -0.0023(5)
C6 0.0347(8) 0.0242(7) 0.0206(6) -0.0019(6) 0.0050(5) 0.0017(6)
C7 0.0362(8) 0.0228(7) 0.0227(6) 0.0030(6) -0.0005(6) 0.0031(5)
C8 0.0247(7) 0.0216(6) 0.0245(6) 0.0028(5) 0.0011(5) -0.0007(5)
C8a 0.0213(6) 0.0164(6) 0.0196(6) -0.0022(5) -0.0008(5) -0.0018(5)
C9 0.0162(6) 0.0185(6) 0.0214(6) -0.0003(5) 0.0003(5) -0.0037(5)
O9 0.0222(5) 0.0258(5) 0.0254(5) 0.0050(4) 0.0062(4) 0.0033(4)
C91 0.0220(7) 0.0287(7) 0.0232(6) 0.0014(5) 0.0057(5) -0.0008(5)
C10 0.0195(6) 0.0194(6) 0.0170(6) -0.0035(5) 0.0009(5) -0.0007(5)
C10a 0.0193(6) 0.0160(6) 0.0188(6) -0.0014(5) -0.0033(5) -0.0011(5)

loop_
_atom_type_symbol
_atom_type_description
_atom_type_scat_dispersion_real
_atom_type_scat_dispersion_imag
_atom_type_scat_source
C C 0.0033 0.0016 'International Tables Vol C Tables 4.2.6.8 and 6.1.1.4'
H H 0.0000 0.0000 'International Tables Vol C Tables 4.2.6.8 and 6.1.1.4'
O O 0.0106 0.0060 'International Tables Vol C Tables 4.2.6.8 and 6.1.1.4'

loop_
_geom_angle_atom_site_label_1
_geom_angle_atom_site_label_2
_geom_angle_atom_site_label_3
_geom_angle
_geom_angle_publ_flag
C10a O1 C2 115.28(8) no
O1 C2 C3 108.90(9) no
O1 C2 C22 104.51(9) no
C3 C2 C22 111.97(10) no
O1 C2 C21 107.79(9) no
C3 C2 C21 111.44(10) no
C22 C2 C21 111.86(10) no
C2 C21 H21A 109.5 no
C2 C21 H21B 109.5 no
H21A C21 H21B 109.5 no
C2 C21 H21C 109.5 no
H21A C21 H21C 109.5 no
H21B C21 H21C 109.5 no
C2 C22 H22A 109.5 no
C2 C22 H22B 109.5 no
H22A C22 H22B 109.5 no
C2 C22 H22C 109.5 no
H22A C22 H22C 109.5 no
H22B C22 H22C 109.5 no
C4 C3 C2 120.09(11) no
C4 C3 H3 120.0 no
C2 C3 H3 120.0 no
C3 C4 C4a 119.98(11) no
C3 C4 H4 120.0 no
C4a C4 H4 120.0 no
C10a C4a C4b 118.16(10) no
C10a C4a C4 117.01(10) no
C4b C4a C4 124.79(10) no
C5 C4b C8a 117.59(11) no
C5 C4b C4a 122.56(11) no
C8a C4b C4a 119.85(10) no
C6 C5 C4b 121.46(11) no
C6 C5 H5 119.3 no
C4b C5 H5 119.3 no
C5 C6 C7 120.74(11) no
C5 C6 H6 119.6 no
C7 C6 H6 119.6 no
C8 C7 C6 119.57(11) no
C8 C7 H7 120.2 no
C6 C7 H7 120.2 no
C7 C8 C8a 121.00(11) no
C7 C8 H8 119.5 no
C8a C8 H8 119.5 no
C8 C8a C4b 119.62(10) no
C8 C8a C9 121.73(11) no
C4b C8a C9 118.65(10) no
O9 C9 C8a 114.27(10) y
O9 C9 C10 124.33(10) y
C10 C9 C8a 121.40(11) no
C9 O9 C91 117.36(9) no
O9 C91 H91A 109.5 no
O9 C91 H91B 109.5 no
H91A C91 H91B 109.5 no
O9 C91 H91C 109.5 no
H91A C91 H91C 109.5 no
H91B C91 H91C 109.5 no
C9 C10 C10a 118.95(10) no
C9 C10 H10 120.5 no
C10a C10 H10 120.5 no
O1 C10a C4a 121.29(10) no
O1 C10a C10 115.66(10) no
C4a C10a C10 122.94(11) no

loop_
_geom_bond_atom_site_label_1
_geom_bond_atom_site_label_2
_geom_bond_distance
_geom_bond_publ_flag
O1 C10a 1.3732(13) no
O1 C2 1.4704(13) no
C2 C3 1.5030(17) no
C2 C22 1.5201(16) no
C2 C21 1.5223(17) no
C21 H21A 0.98 no
C21 H21B 0.98 no
C21 H21C 0.98 no
C22 H22A 0.98 no
C22 H22B 0.98 no
C22 H22C 0.98 no
C3 C4 1.3282(16) y
C3 H3 0.95 no
C4 C4a 1.4566(16) no
C4 H4 0.95 no
C4a C4b 1.4339(16) y
C4b C5 1.4174(16) y
C5 C6 1.3637(17) y
C6 C7 1.4035(18) y
C7 C8 1.3710(17) y
C8 C8a 1.4104(16) y
C8a C9 1.4269(16) y
C9 C10 1.3692(16) y
C10 C10a 1.4075(15) y
C10a C4a 1.3802(15) y
C4b C8a 1.4234(16) y
C5 H5 0.95 no
C6 H6 0.95 no
C7 H7 0.95 no
C8 H8 0.95 no
C9 O9 1.3655(13) no
O9 C91 1.4259(14) no
C91 H91A 0.98 no
C91 H91B 0.98 no
C91 H91C 0.98 no
C10 H10 0.95 no

loop_
_geom_torsion_atom_site_label_1
_geom_torsion_atom_site_label_2
_geom_torsion_atom_site_label_3
_geom_torsion_atom_site_label_4
_geom_torsion
_geom_torsion_publ_flag
C10a O1 C2 C3 47.66(12) no
C10a O1 C2 C22 167.46(9) no
C10a O1 C2 C21 -73.39(11) no
O1 C2 C3 C4 -34.13(14) no
C22 C2 C3 C4 -149.19(11) no
C21 C2 C3 C4 84.65(14) no
C2 C3 C4 C4a 3.77(17) no
C3 C4 C4a C10a 15.43(17) no
C3 C4 C4a C4b -166.73(11) no
C10a C4a C4b C5 -178.68(10) no
C4 C4a C4b C5 3.50(18) no
C10a C4a C4b C8a 0.82(16) no
C4 C4a C4b C8a -176.99(10) no
C8a C4b C5 C6 -1.23(17) no
C4a C4b C5 C6 178.28(11) no
C4b C5 C6 C7 0.08(19) no
C5 C6 C7 C8 0.68(19) no
C6 C7 C8 C8a -0.23(19) no
C7 C8 C8a C4b -0.95(18) no
C7 C8 C8a C9 179.89(11) no
C5 C4b C8a C8 1.64(16) no
C4a C4b C8a C8 -177.89(11) no
C5 C4b C8a C9 -179.17(10) no
C4a C4b C8a C9 1.30(16) no
C8 C8a C9 O9 -1.73(16) no
C4b C8a C9 O9 179.10(9) no
C8 C8a C9 C10 177.22(11) no
C4b C8a C9 C10 -1.95(17) no
C8a C9 O9 C91 178.09(10) y
C10 C9 O9 C91 -0.82(17) y
O9 C9 C10 C10a 179.26(10) no
C8a C9 C10 C10a 0.42(17) no
C2 O1 C10a C4a -32.52(14) no
C2 O1 C10a C10 151.18(9) no
C4b C4a C10a O1 -178.49(10) no
C4 C4a C10a O1 -0.50(16) no
C4b C4a C10a C10 -2.47(17) no
C4 C4a C10a C10 175.52(10) no
C9 C10 C10a O1 178.10(10) no
C9 C10 C10a C4a 1.88(17) no

loop_
_cod_related_entry_id
_cod_related_entry_database
_cod_related_entry_code
1 ChemSpider 21133080
